data_2300523
loop_
_publ_author_name
'Choi, C.S.'
'Prask, H.J.'

_publ_section_title
;
 Neutron difraction studies of two uranium-0.75 wt.% titanium alloys
;
_journal_name_full 'Journal of Applied Crystallography'
_journal_page_first 141
_journal_page_last 144
_journal_volume 18
_journal_year 1985
_chemical_formula_sum 'Ti0.04 U0.96'
_chemical_name_systematic '(Ti0.04 U0.96)'
_space_group_IT_number 63
_symmetry_space_group_name_Hall '-C 2c 2'
_symmetry_space_group_name_H-M 'C m c m'
_cell_angle_alpha 90
_cell_angle_beta 90
_cell_angle_gamma 90
_cell_formula_units_Z 4
_cell_length_a 2.861
_cell_length_b 5.8234
_cell_length_c 4.9736
_cell_volume 82.864
_citation_journal_id_ASTM JACGAR
_cod_data_source_file Choi_JACGAR_1985_130.cif
_cod_data_source_block Ti0.04U0.96
_cod_original_cell_volume 82.86389
_cod_database_code 2300523

loop_
_symmetry_equiv_pos_as_xyz
x,y,z
-x,-y,z+1/2
x,-y,-z
-x,y,-z+1/2
-x,-y,-z
x,y,-z-1/2
-x,y,z
x,-y,z-1/2
x+1/2,y+1/2,z
-x+1/2,-y+1/2,z+1/2
x+1/2,-y+1/2,-z
-x+1/2,y+1/2,-z+1/2
-x+1/2,-y+1/2,-z
x+1/2,y+1/2,-z-1/2
-x+1/2,y+1/2,z
x+1/2,-y+1/2,z-1/2

loop_
_atom_site_label
_atom_site_type_symbol
_atom_site_fract_x
_atom_site_fract_y
_atom_site_fract_z
_atom_site_occupancy
_atom_site_U_iso_or_equiv
U1 U 0 0.1028 0.25 0.96 0.0
Ti1 Ti 0 0.1028 0.25 0.04 0.0
